data_4320411
loop_
_publ_author_name
'Jun Ho Shin'
'Brian M. Bridgewater'
'David G. Churchill'
'Gerard Parkin'

_publ_section_title
;
 Synthesis and Structural Characterization of PhP[(C5Me4)2], a Monodentate
 Chiral Phosphine Derived from Intramolecular C-C Coupling of
 Tetramethylcyclopentadienyl Groups: An Evaluation of Steric and
 Electronic Properties
;
_journal_name_full 'Inorganic Chemistry'
_journal_page_first 5626
_journal_page_last 5635
_journal_paper_doi 10.1021/ic010443j
_journal_volume 40
_journal_year 2001
_chemical_formula_sum 'C24 H29 P'
_chemical_formula_weight 348.44
_chemical_name_systematic
;
  ?
;
_space_group_IT_number 33
_symmetry_cell_setting orthorhombic
_symmetry_space_group_name_Hall 'P 2c -2n'
_symmetry_space_group_name_H-M 'P n a 21'
_atom_sites_solution_hydrogens geom
_atom_sites_solution_primary direct
_atom_sites_solution_secondary difmap
_audit_creation_method SHELXL-97
_cell_angle_alpha 90.00
_cell_angle_beta 90.00
_cell_angle_gamma 90.00
_cell_formula_units_Z 4
_cell_length_a 14.0432(13)
_cell_length_b 8.8035(10)
_cell_length_c 16.4069(18)
_cell_measurement_temperature 223(2)
_cell_volume 2028.4(4)
_computing_cell_refinement 'Bruker SMART'
_computing_data_collection 'Bruker SMART'
_computing_data_reduction 'Bruker SHELXTL'
_computing_molecular_graphics 'Bruker SHELXTL'
_computing_publication_material 'Bruker SHELXTL'
_computing_structure_refinement 'SHELXL-97 (Sheldrick, 1997)'
_computing_structure_solution 'SHELXS-97 (Sheldrick, 1990)'
_diffrn_ambient_temperature 223(2)
_diffrn_measured_fraction_theta_full 0.923
_diffrn_measured_fraction_theta_max 0.923
_diffrn_measurement_device_type 'CCD area detector'
_diffrn_measurement_method 'phi and omega scans'
_diffrn_radiation_monochromator graphite
_diffrn_radiation_source 'fine-focus sealed tube'
_diffrn_radiation_type MoK\a
_diffrn_radiation_wavelength 0.71073
_diffrn_reflns_av_R_equivalents 0.0683
_diffrn_reflns_av_sigmaI/netI 0.0775
_diffrn_reflns_limit_h_max 12
_diffrn_reflns_limit_h_min -18
_diffrn_reflns_limit_k_max 11
_diffrn_reflns_limit_k_min -11
_diffrn_reflns_limit_l_max 20
_diffrn_reflns_limit_l_min -18
_diffrn_reflns_number 10291
_diffrn_reflns_theta_full 28.25
_diffrn_reflns_theta_max 28.25
_diffrn_reflns_theta_min 2.48
_exptl_absorpt_coefficient_mu 0.139
_exptl_absorpt_correction_T_max 0.9862
_exptl_absorpt_correction_T_min 0.9595
_exptl_absorpt_correction_type none
_exptl_crystal_density_diffrn 1.141
_exptl_crystal_density_method 'not measured'
_exptl_crystal_F_000 752
_exptl_crystal_size_max 0.30
_exptl_crystal_size_mid 0.30
_exptl_crystal_size_min 0.10
_refine_diff_density_max 0.334
_refine_diff_density_min -0.227
_refine_diff_density_rms 0.044
_refine_ls_abs_structure_details 'Flack H D (1983), Acta Cryst. A39, 876-881'
_refine_ls_abs_structure_Flack 0.06(12)
_refine_ls_extinction_coef 0.0000(6)
_refine_ls_extinction_expression Fc^*^=kFc[1+0.001xFc^2^\l^3^/sin(2\q)]^-1/4^
_refine_ls_extinction_method SHELXL
_refine_ls_goodness_of_fit_ref 1.087
_refine_ls_hydrogen_treatment mixed
_refine_ls_matrix_type full
_refine_ls_number_parameters 236
_refine_ls_number_reflns 3893
_refine_ls_number_restraints 1
_refine_ls_restrained_S_all 1.087
_refine_ls_R_factor_all 0.0902
_refine_ls_R_factor_gt 0.0521
_refine_ls_shift/su_max 0.105
_refine_ls_shift/su_mean 0.002
_refine_ls_structure_factor_coef Fsqd
_refine_ls_weighting_details 'calc w=1/[\s^2^(Fo^2^)+(0.0391P)^2^+0.0000P] where P=(Fo^2^+2Fc^2^)/3'
_refine_ls_weighting_scheme calc
_refine_ls_wR_factor_gt 0.0952
_refine_ls_wR_factor_ref 0.1051
_reflns_number_gt 2661
_reflns_number_total 3893
_reflns_threshold_expression >2sigma(I)
_cod_data_source_file ic010443j_01.cif
_cod_data_source_block nbs10
_cod_depositor_comments
;
The following automatic conversions were performed:

'_symmetry_cell_setting' value 'Orthorhombic' changed to
'orthorhombic' according to the built-in table from CIF Core
dictionary named 'cif_core.dic' version 2.4.1 from 2010-06-29.

Automatic conversion script
Id: cif_fix_values 1646 2011-03-28 12:23:43Z adriana 
;
_cod_database_code 4320411

loop_
_symmetry_equiv_pos_as_xyz
'x, y, z'
'-x, -y, z+1/2'
'x+1/2, -y+1/2, z'
'-x+1/2, y+1/2, z+1/2'

loop_
_atom_site_label
_atom_site_type_symbol
_atom_site_fract_x
_atom_site_fract_y
_atom_site_fract_z
_atom_site_U_iso_or_equiv
_atom_site_adp_type
_atom_site_occupancy
_atom_site_symmetry_multiplicity
_atom_site_calc_flag
_atom_site_refinement_flags
_atom_site_disorder_assembly
_atom_site_disorder_group
P P 0.34050(6) 0.32922(9) 0.56082(5) 0.0359(2) Uani 1 1 d . . .
C11 C 0.2912(2) 0.2379(4) 0.6515(2) 0.0357(8) Uani 1 1 d . . .
C12 C 0.2585(2) 0.1016(3) 0.6739(2) 0.0396(9) Uani 1 1 d . . .
C13 C 0.2475(2) 0.0986(3) 0.7632(2) 0.0397(9) Uani 1 1 d . . .
C14 C 0.2739(2) 0.2329(4) 0.7951(2) 0.0378(8) Uani 1 1 d . . .
C15 C 0.3001(2) 0.3420(3) 0.7261(2) 0.0345(7) Uani 1 1 d . . .
C21 C 0.4099(2) 0.4492(3) 0.6284(2) 0.0333(8) Uani 1 1 d . . .
C22 C 0.4393(2) 0.5916(3) 0.6184(2) 0.0352(8) Uani 1 1 d . . .
C23 C 0.4511(2) 0.6631(3) 0.6990(2) 0.0386(8) Uani 1 1 d . . .
C24 C 0.4256(2) 0.5642(3) 0.7578(2) 0.0377(8) Uani 1 1 d . . .
C25 C 0.4021(2) 0.4104(3) 0.71869(19) 0.0342(7) Uani 1 1 d . . .
C32 C 0.2354(3) -0.0316(4) 0.6205(3) 0.0613(11) Uani 1 1 d . . .
H32A H 0.2744 -0.1177 0.6362 0.092 Uiso 1 1 calc R . .
H32B H 0.2482 -0.0056 0.5641 0.092 Uiso 1 1 calc R . .
H32C H 0.1687 -0.0577 0.6266 0.092 Uiso 1 1 calc R . .
C33 C 0.2119(3) -0.0397(4) 0.8078(3) 0.0603(11) Uani 1 1 d . . .
H33A H 0.2102 -0.0190 0.8658 0.090 Uiso 1 1 calc R . .
H33B H 0.2543 -0.1246 0.7974 0.090 Uiso 1 1 calc R . .
H33C H 0.1484 -0.0647 0.7889 0.090 Uiso 1 1 calc R . .
C34 C 0.2705(3) 0.2793(4) 0.8831(2) 0.0474(10) Uani 1 1 d . . .
H34A H 0.2451 0.1965 0.9155 0.071 Uiso 1 1 calc R . .
H34B H 0.2299 0.3678 0.8890 0.071 Uiso 1 1 calc R . .
H34C H 0.3342 0.3037 0.9017 0.071 Uiso 1 1 calc R . .
C42 C 0.4529(3) 0.6747(4) 0.5392(2) 0.0529(10) Uani 1 1 d . . .
H42A H 0.4259 0.6153 0.4951 0.079 Uiso 1 1 calc R . .
H42B H 0.5203 0.6900 0.5295 0.079 Uiso 1 1 calc R . .
H42C H 0.4211 0.7724 0.5419 0.079 Uiso 1 1 calc R . .
C43 C 0.4889(3) 0.8214(3) 0.7102(3) 0.0590(11) Uani 1 1 d . . .
H43A H 0.5537 0.8266 0.6899 0.088 Uiso 1 1 calc R . .
H43B H 0.4881 0.8472 0.7677 0.088 Uiso 1 1 calc R . .
H43C H 0.4494 0.8925 0.6804 0.088 Uiso 1 1 calc R . .
C44 C 0.4288(3) 0.5893(4) 0.8482(2) 0.0535(10) Uani 1 1 d . . .
H44A H 0.3645 0.6012 0.8688 0.080 Uiso 1 1 calc R . .
H44B H 0.4653 0.6802 0.8599 0.080 Uiso 1 1 calc R . .
H44C H 0.4586 0.5026 0.8743 0.080 Uiso 1 1 calc R . .
C51 C 0.4235(2) 0.1929(3) 0.51617(18) 0.0283(7) Uani 1 1 d . . .
C52 C 0.5187(2) 0.1782(4) 0.53820(19) 0.0393(8) Uani 1 1 d . . .
H52A H 0.5423 0.2346 0.5824 0.047 Uiso 1 1 calc R . .
C53 C 0.5797(2) 0.0814(4) 0.4959(2) 0.0450(9) Uani 1 1 d . . .
H53A H 0.6435 0.0711 0.5122 0.054 Uiso 1 1 calc R . .
C54 C 0.5457(3) 0.0010(4) 0.4301(2) 0.0433(9) Uani 1 1 d . . .
H54A H 0.5869 -0.0623 0.4004 0.052 Uiso 1 1 calc R . .
C55 C 0.4527(2) 0.0128(3) 0.4078(2) 0.0392(8) Uani 1 1 d . . .
H55A H 0.4294 -0.0458 0.3643 0.047 Uiso 1 1 calc R . .
C56 C 0.3916(2) 0.1106(3) 0.44895(19) 0.0351(8) Uani 1 1 d . . .
H56A H 0.3283 0.1213 0.4313 0.042 Uiso 1 1 calc R . .
C35 C 0.2248(2) 0.4714(3) 0.7213(2) 0.0391(8) Uani 1 1 d . . .
H35A H 0.2270 0.5313 0.7709 0.059 Uiso 1 1 calc R . .
H35B H 0.1619 0.4277 0.7150 0.059 Uiso 1 1 calc R . .
H35C H 0.2387 0.5361 0.6749 0.059 Uiso 1 1 calc R . .
C45 C 0.4758(2) 0.2916(3) 0.7458(2) 0.0371(8) Uani 1 1 d . . .
H45A H 0.4745 0.2823 0.8047 0.056 Uiso 1 1 calc R . .
H45B H 0.5388 0.3233 0.7285 0.056 Uiso 1 1 calc R . .
H45C H 0.4607 0.1943 0.7214 0.056 Uiso 1 1 calc R . .

loop_
_atom_site_aniso_label
_atom_site_aniso_U_11
_atom_site_aniso_U_22
_atom_site_aniso_U_33
_atom_site_aniso_U_23
_atom_site_aniso_U_13
_atom_site_aniso_U_12
P 0.0343(4) 0.0394(4) 0.0340(4) -0.0050(5) -0.0043(5) 0.0048(4)
C11 0.0239(18) 0.0402(18) 0.043(2) -0.0074(16) -0.0007(16) -0.0004(15)
C12 0.0293(19) 0.037(2) 0.052(2) -0.0094(17) -0.0019(18) -0.0015(16)
C13 0.027(2) 0.036(2) 0.056(3) 0.0063(17) 0.0098(17) 0.0011(15)
C14 0.031(2) 0.039(2) 0.043(2) 0.0027(17) 0.0063(17) 0.0075(15)
C15 0.0332(18) 0.0341(17) 0.0361(19) -0.0034(16) 0.0012(15) -0.0014(14)
C21 0.034(2) 0.0317(17) 0.0338(19) -0.0025(15) 0.0006(16) 0.0009(15)
C22 0.037(2) 0.0316(18) 0.037(2) 0.0031(15) 0.0003(16) 0.0032(14)
C23 0.042(2) 0.0305(17) 0.043(2) 0.0005(16) -0.0011(16) -0.0012(15)
C24 0.040(2) 0.0348(17) 0.038(2) -0.0070(16) 0.0015(16) -0.0002(15)
C25 0.038(2) 0.0330(16) 0.0315(18) 0.0005(15) -0.0027(16) -0.0020(14)
C32 0.065(3) 0.045(2) 0.074(3) -0.007(2) -0.001(2) -0.017(2)
C33 0.053(3) 0.050(2) 0.078(3) 0.013(2) 0.000(2) -0.010(2)
C34 0.051(2) 0.044(2) 0.047(2) 0.0032(17) 0.0141(19) 0.0096(17)
C42 0.064(2) 0.045(2) 0.049(3) 0.0074(19) 0.004(2) -0.0056(19)
C43 0.073(3) 0.0365(19) 0.067(3) 0.002(2) -0.007(2) -0.0096(19)
C44 0.067(3) 0.048(2) 0.045(2) -0.0074(18) -0.002(2) -0.0081(19)
C51 0.0269(18) 0.0291(16) 0.0288(17) 0.0014(14) 0.0002(14) -0.0006(14)
C52 0.0363(19) 0.0479(19) 0.034(2) -0.0055(17) -0.0037(15) -0.0015(17)
C53 0.0247(19) 0.057(2) 0.053(2) 0.0002(19) -0.0009(18) 0.0053(17)
C54 0.045(2) 0.0397(19) 0.045(2) -0.0019(18) 0.0073(18) 0.0065(16)
C55 0.039(2) 0.0359(18) 0.042(2) -0.0081(15) 0.0027(18) -0.0066(16)
C56 0.033(2) 0.0365(19) 0.036(2) -0.0023(15) 0.0003(16) -0.0028(15)
C35 0.0296(18) 0.0423(18) 0.046(2) 0.0008(17) 0.0045(17) 0.0050(14)
C45 0.0333(19) 0.0362(17) 0.042(2) -0.0008(14) -0.0049(16) 0.0049(14)

loop_
_atom_type_symbol
_atom_type_description
_atom_type_scat_dispersion_real
_atom_type_scat_dispersion_imag
_atom_type_scat_source
C C 0.0033 0.0016 'International Tables Vol C Tables 4.2.6.8 and 6.1.1.4'
H H 0.0000 0.0000 'International Tables Vol C Tables 4.2.6.8 and 6.1.1.4'
P P 0.1023 0.0942 'International Tables Vol C Tables 4.2.6.8 and 6.1.1.4'

loop_
_geom_angle_atom_site_label_1
_geom_angle_atom_site_label_2
_geom_angle_atom_site_label_3
_geom_angle
_geom_angle_site_symmetry_1
_geom_angle_site_symmetry_3
_geom_angle_publ_flag
C21 P C51 106.51(14) . . ?
C21 P C11 87.83(14) . . ?
C51 P C11 106.24(14) . . ?
C12 C11 C15 110.2(3) . . ?
C12 C11 P 138.5(3) . . ?
C15 C11 P 110.9(2) . . ?
C11 C12 C13 108.9(3) . . ?
C11 C12 C32 128.0(4) . . ?
C13 C12 C32 123.0(3) . . ?
C14 C13 C12 110.0(3) . . ?
C14 C13 C33 127.8(3) . . ?
C12 C13 C33 122.1(3) . . ?
C13 C14 C34 127.2(3) . . ?
C13 C14 C15 109.3(3) . . ?
C34 C14 C15 123.2(3) . . ?
C14 C15 C11 101.3(2) . . ?
C14 C15 C35 109.6(3) . . ?
C11 C15 C35 110.0(3) . . ?
C14 C15 C25 121.4(3) . . ?
C11 C15 C25 104.1(2) . . ?
C35 C15 C25 109.7(2) . . ?
C22 C21 C25 110.6(3) . . ?
C22 C21 P 129.8(3) . . ?
C25 C21 P 115.1(2) . . ?
C21 C22 C23 109.1(3) . . ?
C21 C22 C42 127.1(3) . . ?
C23 C22 C42 123.6(3) . . ?
C24 C23 C22 109.7(3) . . ?
C24 C23 C43 127.2(3) . . ?
C22 C23 C43 123.1(3) . . ?
C23 C24 C44 127.2(3) . . ?
C23 C24 C25 109.1(3) . . ?
C44 C24 C25 123.4(3) . . ?
C21 C25 C24 101.2(2) . . ?
C21 C25 C45 112.6(3) . . ?
C24 C25 C45 109.5(3) . . ?
C21 C25 C15 103.2(3) . . ?
C24 C25 C15 120.4(3) . . ?
C45 C25 C15 109.5(2) . . ?
C52 C51 C56 117.8(3) . . ?
C52 C51 P 124.8(2) . . ?
C56 C51 P 117.0(2) . . ?
C51 C52 C53 121.2(3) . . ?
C54 C53 C52 119.5(3) . . ?
C55 C54 C53 120.3(3) . . ?
C54 C55 C56 120.6(3) . . ?
C55 C56 C51 120.5(3) . . ?

loop_
_geom_bond_atom_site_label_1
_geom_bond_atom_site_label_2
_geom_bond_distance
_geom_bond_site_symmetry_2
_geom_bond_publ_flag
P C21 1.815(3) . ?
P C51 1.827(3) . ?
P C11 1.828(3) . ?
C11 C12 1.337(4) . ?
C11 C15 1.534(4) . ?
C12 C13 1.474(4) . ?
C12 C32 1.499(5) . ?
C13 C14 1.344(4) . ?
C13 C33 1.506(5) . ?
C14 C34 1.502(5) . ?
C14 C15 1.529(5) . ?
C15 C35 1.556(4) . ?
C15 C25 1.559(4) . ?
C21 C22 1.330(4) . ?
C21 C25 1.525(5) . ?
C22 C23 1.473(4) . ?
C22 C42 1.503(5) . ?
C23 C24 1.348(4) . ?
C23 C43 1.503(4) . ?
C24 C44 1.500(5) . ?
C24 C25 1.534(4) . ?
C25 C45 1.538(4) . ?
C51 C52 1.390(4) . ?
C51 C56 1.394(4) . ?
C52 C53 1.393(4) . ?
C53 C54 1.377(5) . ?
C54 C55 1.360(5) . ?
C55 C56 1.389(4) . ?
